data_4034993
loop_
_publ_author_name
'Saha, Amrita'
'Bhattacharyya, Aditya'
'Talukdar, Ranadeep'
'Ghorai, Manas K.'

_publ_section_title
;
 Stereospecific Syntheses of Enaminonitriles and \b-Enaminoesters via
 Domino Ring-Opening Cyclization (DROC) of Activated Cyclopropanes with
 Pronucleophilic Malononitriles.
;
_journal_issue 4
_journal_name_full 'The Journal of organic chemistry'
_journal_page_first 2131
_journal_page_last 2144
_journal_paper_doi 10.1021/acs.joc.7b03033
_journal_volume 83
_journal_year 2018
_chemical_formula_moiety 'C11 H14 N2 O2'
_chemical_formula_sum 'C11 H14 N2 O2'
_chemical_formula_weight 206.24
_space_group_IT_number 61
_space_group_name_Hall '-P 2ac 2ab'
_space_group_name_H-M_alt 'P b c a'
_symmetry_cell_setting orthorhombic
_symmetry_space_group_name_H-M 'P b c a'
_atom_sites_solution_hydrogens geom
_atom_sites_solution_primary direct
_atom_sites_solution_secondary difmap
_audit_creation_method SHELXL-97
_cell_angle_alpha 90.00
_cell_angle_beta 90.00
_cell_angle_gamma 90.00
_cell_formula_units_Z 8
_cell_length_a 10.6419(5)
_cell_length_b 9.2073(4)
_cell_length_c 22.7567(12)
_cell_measurement_reflns_used 1589
_cell_measurement_temperature 100(2)
_cell_measurement_theta_max 25.1
_cell_measurement_theta_min 2.6
_cell_volume 2229.77(18)
_computing_cell_refinement 'Bruker SMART'
_computing_data_collection 'Bruker SMART APEX'
_computing_data_reduction 'Bruker SAINT PLUS'
_computing_molecular_graphics 'Ortep-3 for Windows (Farrugia, 1997)'
_computing_publication_material 'WinGX publication routines (Farrugia, 1999)'
_computing_structure_refinement 'SHELXL-97 (Sheldrick, 1997)'
_computing_structure_solution 'SIR97(Altomare, et. al. 1999)'
_diffrn_ambient_temperature 100(2)
_diffrn_measured_fraction_theta_full 0.999
_diffrn_measured_fraction_theta_max 0.999
_diffrn_measurement_device_type 'CCD area detector'
_diffrn_measurement_method 'phi and omega scans'
_diffrn_radiation_monochromator graphite
_diffrn_radiation_source 'fine-focus sealed tube'
_diffrn_radiation_type MoK\a
_diffrn_radiation_wavelength 0.71073
_diffrn_reflns_av_R_equivalents 0.0595
_diffrn_reflns_av_sigmaI/netI 0.0332
_diffrn_reflns_limit_h_max 12
_diffrn_reflns_limit_h_min -12
_diffrn_reflns_limit_k_max 10
_diffrn_reflns_limit_k_min -10
_diffrn_reflns_limit_l_max 27
_diffrn_reflns_limit_l_min -27
_diffrn_reflns_number 16507
_diffrn_reflns_theta_full 25.07
_diffrn_reflns_theta_max 25.07
_diffrn_reflns_theta_min 2.62
_exptl_absorpt_coefficient_mu 0.086
_exptl_absorpt_correction_T_max 0.991
_exptl_absorpt_correction_T_min 0.983
_exptl_absorpt_correction_type empirical
_exptl_absorpt_process_details SADABS
_exptl_crystal_colour white
_exptl_crystal_density_diffrn 1.229
_exptl_crystal_density_method 'not measured'
_exptl_crystal_description block
_exptl_crystal_F_000 880
_exptl_crystal_size_max 0.20
_exptl_crystal_size_mid 0.20
_exptl_crystal_size_min 0.10
_refine_diff_density_max 0.201
_refine_diff_density_min -0.205
_refine_diff_density_rms 0.045
_refine_ls_extinction_method none
_refine_ls_goodness_of_fit_ref 1.034
_refine_ls_hydrogen_treatment mixed
_refine_ls_matrix_type full
_refine_ls_number_parameters 170
_refine_ls_number_reflns 1979
_refine_ls_number_restraints 0
_refine_ls_restrained_S_all 1.034
_refine_ls_R_factor_all 0.0562
_refine_ls_R_factor_gt 0.0404
_refine_ls_shift/su_max 0.000
_refine_ls_shift/su_mean 0.000
_refine_ls_structure_factor_coef Fsqd
_refine_ls_weighting_details 'calc w=1/[\s^2^(Fo^2^)+(0.0511P)^2^+0.7672P] where P=(Fo^2^+2Fc^2^)/3'
_refine_ls_weighting_scheme calc
_refine_ls_wR_factor_gt 0.0931
_refine_ls_wR_factor_ref 0.1008
_reflns_number_gt 1589
_reflns_number_total 1979
_reflns_threshold_expression >2sigma(I)
_cod_data_source_file jo7b03033_si_004.cif
_cod_data_source_block 15sepd
_cod_depositor_comments
;
The following automatic conversions were performed:

data item '_symmetry_cell_setting' value 'Orthorhombic' was changed
to 'orthorhombic' in accordance with the
/home/data/users/saulius/crontab/automatic-downloads/current/ACS/lib/dictionaries/cif_core.dic
dictionary named 'cif_core.dic' version 2.4.2 last updated on
2011-04-26.

Automatic conversion script
Id: cif_fix_values 6909 2019-04-08 15:41:33Z antanas 
;
_cod_original_sg_symbol_H-M Pbca
_cod_database_code 4034993

loop_
_symmetry_equiv_pos_as_xyz
'x, y, z'
'-x+1/2, -y, z+1/2'
'x+1/2, -y+1/2, -z'
'-x, y+1/2, -z+1/2'
'-x, -y, -z'
'x-1/2, y, -z-1/2'
'-x-1/2, y-1/2, z'
'x, -y-1/2, z-1/2'

loop_
_atom_site_label
_atom_site_type_symbol
_atom_site_fract_x
_atom_site_fract_y
_atom_site_fract_z
_atom_site_U_iso_or_equiv
_atom_site_adp_type
_atom_site_occupancy
_atom_site_symmetry_multiplicity
_atom_site_calc_flag
_atom_site_refinement_flags
O2 O 0.36029(10) 0.27203(12) 0.10745(5) 0.0243(3) Uani 1 1 d .
O1 O 0.38499(10) 0.23527(12) 0.20459(5) 0.0242(3) Uani 1 1 d .
N2 N 0.54752(15) 0.00646(17) 0.23569(6) 0.0250(4) Uani 1 1 d .
C5 C 0.49966(14) 0.09291(17) 0.13701(7) 0.0179(4) Uani 1 1 d .
C6 C 0.41184(15) 0.20355(17) 0.15368(7) 0.0187(4) Uani 1 1 d .
C1 C 0.55800(14) 0.00681(16) 0.17727(7) 0.0183(4) Uani 1 1 d .
C3 C 0.66522(15) -0.02481(18) 0.08595(7) 0.0200(4) Uani 1 1 d .
N1 N 0.52067(14) -0.34421(16) 0.13274(7) 0.0302(4) Uani 1 1 d .
C2 C 0.64568(15) -0.10091(17) 0.14676(7) 0.0189(4) Uani 1 1 d .
C9 C 0.76941(15) -0.13020(18) 0.17901(7) 0.0243(4) Uani 1 1 d .
H9A H 0.7527 -0.1837 0.2144 0.036 Uiso 1 1 calc R
H9B H 0.8089 -0.0396 0.1887 0.036 Uiso 1 1 calc R
H9C H 0.8242 -0.1857 0.1541 0.036 Uiso 1 1 calc R
C10 C 0.57556(15) -0.23835(18) 0.13889(7) 0.0210(4) Uani 1 1 d .
C4 C 0.54084(15) 0.05597(19) 0.07547(7) 0.0204(4) Uani 1 1 d .
C7 C 0.27164(16) 0.38539(18) 0.12136(8) 0.0294(4) Uani 1 1 d .
H7A H 0.2081 0.3477 0.1471 0.044 Uiso 1 1 calc R
H7B H 0.2332 0.4199 0.0858 0.044 Uiso 1 1 calc R
H7C H 0.3146 0.4641 0.1404 0.044 Uiso 1 1 calc R
C11 C 0.70827(16) -0.12039(19) 0.03686(7) 0.0248(4) Uani 1 1 d .
C12 C 0.81875(19) -0.1085(2) 0.01146(9) 0.0361(5) Uani 1 1 d .
H3 H 0.7288(15) 0.0508(18) 0.0938(6) 0.016(4) Uiso 1 1 d .
H4A H 0.5540(14) 0.1417(18) 0.0516(7) 0.018(4) Uiso 1 1 d .
H4 H 0.4787(16) -0.0080(17) 0.0549(7) 0.019(4) Uiso 1 1 d .
H11 H 0.6490(17) -0.194(2) 0.0240(7) 0.029(5) Uiso 1 1 d .
H12A H 0.880(2) -0.037(2) 0.0264(9) 0.043(6) Uiso 1 1 d .
H12 H 0.8427(19) -0.170(2) -0.0208(9) 0.047(6) Uiso 1 1 d .
H2A H 0.5788(16) -0.062(2) 0.2569(8) 0.028(5) Uiso 1 1 d .
H2 H 0.499(2) 0.071(2) 0.2513(9) 0.038(6) Uiso 1 1 d .

loop_
_atom_site_aniso_label
_atom_site_aniso_U_11
_atom_site_aniso_U_22
_atom_site_aniso_U_33
_atom_site_aniso_U_23
_atom_site_aniso_U_13
_atom_site_aniso_U_12
O2 0.0225(6) 0.0236(6) 0.0267(6) 0.0004(5) -0.0033(5) 0.0069(5)
O1 0.0260(6) 0.0224(6) 0.0242(6) -0.0032(5) 0.0018(5) 0.0029(5)
N2 0.0309(8) 0.0242(8) 0.0200(8) 0.0029(7) 0.0024(7) 0.0085(7)
C5 0.0156(8) 0.0170(8) 0.0210(8) -0.0003(6) -0.0004(6) -0.0021(7)
C6 0.0161(8) 0.0165(8) 0.0235(9) 0.0004(7) -0.0017(6) -0.0043(7)
C1 0.0156(8) 0.0177(8) 0.0215(9) -0.0005(7) 0.0007(6) -0.0046(7)
C3 0.0184(8) 0.0203(8) 0.0213(8) 0.0014(7) 0.0006(7) -0.0018(7)
N1 0.0275(8) 0.0246(8) 0.0384(9) -0.0014(7) 0.0009(7) -0.0025(7)
C2 0.0178(8) 0.0181(8) 0.0207(8) -0.0001(6) 0.0015(6) -0.0013(7)
C9 0.0201(9) 0.0267(9) 0.0260(9) 0.0027(7) -0.0009(7) 0.0015(7)
C10 0.0194(8) 0.0222(9) 0.0215(8) 0.0009(7) 0.0022(7) 0.0054(8)
C4 0.0199(8) 0.0207(9) 0.0207(9) 0.0014(7) 0.0008(7) -0.0007(7)
C7 0.0259(9) 0.0251(9) 0.0371(10) 0.0003(8) -0.0045(8) 0.0087(8)
C11 0.0258(9) 0.0266(10) 0.0219(9) 0.0014(7) -0.0004(7) 0.0052(8)
C12 0.0373(11) 0.0412(12) 0.0299(11) 0.0018(9) 0.0081(9) 0.0119(10)

loop_
_atom_type_symbol
_atom_type_description
_atom_type_scat_dispersion_real
_atom_type_scat_dispersion_imag
_atom_type_scat_source
C C 0.0033 0.0016 'International Tables Vol C Tables 4.2.6.8 and 6.1.1.4'
H H 0.0000 0.0000 'International Tables Vol C Tables 4.2.6.8 and 6.1.1.4'
N N 0.0061 0.0033 'International Tables Vol C Tables 4.2.6.8 and 6.1.1.4'
O O 0.0106 0.0060 'International Tables Vol C Tables 4.2.6.8 and 6.1.1.4'

loop_
_geom_angle_atom_site_label_1
_geom_angle_atom_site_label_2
_geom_angle_atom_site_label_3
_geom_angle
C6 O2 C7 115.78(13)
C1 C5 C6 122.22(14)
C1 C5 C4 111.19(14)
C6 C5 C4 126.59(14)
O1 C6 O2 122.13(14)
O1 C6 C5 124.75(14)
O2 C6 C5 113.12(14)
N2 C1 C5 129.33(15)
N2 C1 C2 120.15(14)
C5 C1 C2 110.52(14)
C11 C3 C4 115.66(14)
C11 C3 C2 115.99(13)
C4 C3 C2 103.85(12)
C10 C2 C1 107.58(12)
C10 C2 C9 109.93(13)
C1 C2 C9 114.92(13)
C10 C2 C3 110.05(13)
C1 C2 C3 101.09(12)
C9 C2 C3 112.85(13)
N1 C10 C2 179.59(19)
C5 C4 C3 102.45(13)
C12 C11 C3 123.64(18)

loop_
_geom_bond_atom_site_label_1
_geom_bond_atom_site_label_2
_geom_bond_distance
O2 C6 1.3435(19)
O2 C7 1.4421(19)
O1 C6 1.2286(18)
N2 C1 1.334(2)
C5 C1 1.361(2)
C5 C6 1.434(2)
C5 C4 1.506(2)
C1 C2 1.529(2)
C3 C11 1.494(2)
C3 C4 1.537(2)
C3 C2 1.565(2)
N1 C10 1.145(2)
C2 C10 1.480(2)
C2 C9 1.531(2)
C11 C12 1.315(3)
